data_4065665
loop_
_publ_author_name
'Janssen, Thomas'
'Severin, Ren\'e'
'Diekmann, Mira'
'Friedemann, Marion'
'Haase, Detlev'
'Saak, Wolfgang'
'Doye, Sven'
'Beckhaus, R\"udiger'

_publ_section_title
;
 Bis(\h5:\h1-pentafulvene)titanium Complexes: Catalysts for Intramolecular
 Alkene Hydroamination and Reagents for Selective Reactions with
 N&#x2212;H Acidic Substrates&#x2020;
;
_journal_issue 7
_journal_name_full Organometallics
_journal_page_first 1806
_journal_paper_doi 10.1021/om100056q
_journal_volume 29
_journal_year 2010
_chemical_formula_sum 'C50 H54 N2 Ti'
_chemical_formula_weight 730.85
_chemical_name_systematic
; 
 ? 
;
_space_group_IT_number 60
_symmetry_cell_setting orthorhombic
_symmetry_space_group_name_Hall '-P 2n 2ab'
_symmetry_space_group_name_H-M 'P b c n'
_atom_sites_solution_hydrogens geom
_atom_sites_solution_primary direct
_atom_sites_solution_secondary difmap
_audit_creation_method SHELXL-97
_cell_angle_alpha 90.00
_cell_angle_beta 90.00
_cell_angle_gamma 90.00
_cell_formula_units_Z 4
_cell_length_a 27.621(4)
_cell_length_b 8.5889(10)
_cell_length_c 16.100(2)
_cell_measurement_reflns_used 7891
_cell_measurement_temperature 153(2)
_cell_measurement_theta_max 26.15
_cell_measurement_theta_min 2.45
_cell_volume 3819.5(9)
_computing_cell_refinement 'IPDS (Stoe, 1999)'
_computing_data_collection 'IPDS (Stoe, 1999)'
_computing_data_reduction 'XRED (Stoe, 1997)'
_computing_molecular_graphics 'Ortep-3 for Windows (Farrugia, 1997)'
_computing_publication_material 'SHELX-97 (Sheldrick, 1997)'
_computing_structure_refinement 'SHELXL-97 (Sheldrick, 1997)'
_computing_structure_solution 'SHELXS-97 (Sheldrick, 1990)'
_diffrn_ambient_temperature 153(2)
_diffrn_measured_fraction_theta_full 0.988
_diffrn_measured_fraction_theta_max 0.988
_diffrn_measurement_device_type 'Stoe IPDS'
_diffrn_radiation_monochromator graphite
_diffrn_radiation_source 'fine-focus sealed tube'
_diffrn_radiation_type MoK\a
_diffrn_radiation_wavelength 0.71073
_diffrn_reflns_av_R_equivalents 0.1581
_diffrn_reflns_av_sigmaI/netI 0.1191
_diffrn_reflns_limit_h_max 33
_diffrn_reflns_limit_h_min -34
_diffrn_reflns_limit_k_max 10
_diffrn_reflns_limit_k_min -10
_diffrn_reflns_limit_l_max 19
_diffrn_reflns_limit_l_min -19
_diffrn_reflns_number 31194
_diffrn_reflns_theta_full 26.08
_diffrn_reflns_theta_max 26.08
_diffrn_reflns_theta_min 2.64
_exptl_absorpt_coefficient_mu 0.263
_exptl_absorpt_correction_T_max 0.9767
_exptl_absorpt_correction_T_min 0.9137
_exptl_absorpt_correction_type none
_exptl_crystal_colour red
_exptl_crystal_density_diffrn 1.271
_exptl_crystal_density_method 'not measured'
_exptl_crystal_description plate
_exptl_crystal_F_000 1560
_exptl_crystal_size_max 0.35
_exptl_crystal_size_mid 0.21
_exptl_crystal_size_min 0.09
_refine_diff_density_max 0.286
_refine_diff_density_min -0.323
_refine_diff_density_rms 0.051
_refine_ls_extinction_method none
_refine_ls_goodness_of_fit_ref 0.770
_refine_ls_hydrogen_treatment constr
_refine_ls_matrix_type full
_refine_ls_number_parameters 240
_refine_ls_number_reflns 3740
_refine_ls_number_restraints 0
_refine_ls_restrained_S_all 0.770
_refine_ls_R_factor_all 0.0847
_refine_ls_R_factor_gt 0.0404
_refine_ls_shift/su_max 0.001
_refine_ls_shift/su_mean 0.000
_refine_ls_structure_factor_coef Fsqd
_refine_ls_weighting_details 'calc w=1/[\s^2^(Fo^2^)+(0.0353P)^2^+0.0000P] where P=(Fo^2^+2Fc^2^)/3'
_refine_ls_weighting_scheme calc
_refine_ls_wR_factor_gt 0.0829
_refine_ls_wR_factor_ref 0.0905
_reflns_number_gt 1997
_reflns_number_total 3740
_reflns_threshold_expression >2sigma(I)
_cod_data_source_file om100056q_si_002.cif
_cod_data_source_block 5d
_cod_original_sg_symbol_H-M Pbcn
_cod_database_code 4065665

loop_
_symmetry_equiv_pos_as_xyz
'x, y, z'
'-x+1/2, -y+1/2, z+1/2'
'x+1/2, -y+1/2, -z'
'-x, y, -z+1/2'
'-x, -y, -z'
'x-1/2, y-1/2, -z-1/2'
'-x-1/2, y-1/2, z'
'x, -y, z-1/2'

loop_
_atom_site_label
_atom_site_type_symbol
_atom_site_fract_x
_atom_site_fract_y
_atom_site_fract_z
_atom_site_U_iso_or_equiv
_atom_site_adp_type
_atom_site_occupancy
_atom_site_symmetry_multiplicity
_atom_site_calc_flag
_atom_site_refinement_flags
Ti1 Ti 0.5000 0.63229(7) 0.2500 0.02000(14) Uani 1 2 d S
N1 N 0.44430(6) 0.7878(2) 0.25738(12) 0.0234(4) Uani 1 1 d .
H1 H 0.4242 0.7819 0.2151 0.028 Uiso 1 1 calc R
C1 C 0.43139(7) 0.9006(3) 0.31469(14) 0.0218(5) Uani 1 1 d .
C2 C 0.46648(8) 0.9819(3) 0.35890(15) 0.0259(5) Uani 1 1 d .
H2 H 0.4997 0.9613 0.3486 0.031 Uiso 1 1 calc R
C3 C 0.45375(9) 1.0939(3) 0.41854(15) 0.0296(6) Uani 1 1 d .
H42 H 0.4785 1.1450 0.4492 0.035 Uiso 1 1 calc R
C4 C 0.40619(8) 1.1309(3) 0.43334(15) 0.0292(5) Uani 1 1 d .
H4 H 0.3984 1.2092 0.4728 0.035 Uiso 1 1 calc R
C5 C 0.36868(8) 1.0527(3) 0.39013(15) 0.0251(5) Uani 1 1 d .
C6 C 0.31854(9) 1.0837(3) 0.40687(16) 0.0330(6) Uani 1 1 d .
H6 H 0.3102 1.1634 0.4452 0.040 Uiso 1 1 calc R
C7 C 0.28262(8) 1.0014(3) 0.36896(15) 0.0348(6) Uani 1 1 d .
H7 H 0.2497 1.0244 0.3807 0.042 Uiso 1 1 calc R
C8 C 0.29429(8) 0.8830(3) 0.31277(16) 0.0337(6) Uani 1 1 d .
H8 H 0.2692 0.8236 0.2878 0.040 Uiso 1 1 calc R
C9 C 0.34195(7) 0.8520(3) 0.29336(15) 0.0262(5) Uani 1 1 d .
H9 H 0.3491 0.7727 0.2541 0.031 Uiso 1 1 calc R
C10 C 0.38074(8) 0.9363(3) 0.33092(14) 0.0230(5) Uani 1 1 d .
C11 C 0.44544(7) 0.5052(3) 0.14947(14) 0.0230(5) Uani 1 1 d .
C12 C 0.46686(8) 0.6367(3) 0.10976(13) 0.0243(5) Uani 1 1 d .
H12 H 0.4498 0.7255 0.0904 0.029 Uiso 1 1 calc R
C13 C 0.51726(8) 0.6148(3) 0.10369(14) 0.0280(6) Uani 1 1 d .
H13 H 0.5397 0.6845 0.0788 0.034 Uiso 1 1 calc R
C14 C 0.52843(8) 0.4714(3) 0.14100(16) 0.0295(6) Uani 1 1 d .
H14 H 0.5599 0.4287 0.1479 0.035 Uiso 1 1 calc R
C15 C 0.48439(7) 0.4023(3) 0.16643(15) 0.0251(6) Uani 1 1 d .
H15 H 0.4813 0.3022 0.1911 0.030 Uiso 1 1 calc R
C16 C 0.39210(7) 0.4726(3) 0.16646(14) 0.0226(5) Uani 1 1 d .
H16 H 0.3840 0.5188 0.2218 0.027 Uiso 1 1 calc R
C17 C 0.38052(8) 0.2961(3) 0.17085(16) 0.0277(6) Uani 1 1 d .
H17 H 0.4018 0.2450 0.2130 0.033 Uiso 1 1 calc R
C18 C 0.38848(8) 0.2204(3) 0.08550(17) 0.0335(6) Uani 1 1 d .
H18A H 0.4228 0.2322 0.0687 0.040 Uiso 1 1 calc R
H18B H 0.3810 0.1078 0.0887 0.040 Uiso 1 1 calc R
C19 C 0.35566(8) 0.2979(3) 0.02111(17) 0.0338(6) Uani 1 1 d .
H19 H 0.3613 0.2492 -0.0345 0.041 Uiso 1 1 calc R
C20 C 0.36715(8) 0.4724(3) 0.01630(15) 0.0306(6) Uani 1 1 d .
H20A H 0.3463 0.5224 -0.0260 0.037 Uiso 1 1 calc R
H20B H 0.4013 0.4874 -0.0003 0.037 Uiso 1 1 calc R
C21 C 0.35827(8) 0.5480(3) 0.10150(15) 0.0260(5) Uani 1 1 d .
H21 H 0.3653 0.6620 0.0979 0.031 Uiso 1 1 calc R
C22 C 0.30503(8) 0.5244(3) 0.12600(16) 0.0308(6) Uani 1 1 d .
H22A H 0.2988 0.5739 0.1805 0.037 Uiso 1 1 calc R
H22B H 0.2838 0.5743 0.0843 0.037 Uiso 1 1 calc R
C23 C 0.29360(8) 0.3497(3) 0.13107(15) 0.0315(6) Uani 1 1 d .
H23 H 0.2590 0.3345 0.1476 0.038 Uiso 1 1 calc R
C24 C 0.32680(8) 0.2753(3) 0.19579(16) 0.0340(6) Uani 1 1 d .
H24A H 0.3193 0.1630 0.2007 0.041 Uiso 1 1 calc R
H24B H 0.3211 0.3244 0.2506 0.041 Uiso 1 1 calc R
C25 C 0.30255(8) 0.2745(3) 0.04668(17) 0.0364(6) Uani 1 1 d .
H25A H 0.2810 0.3220 0.0046 0.044 Uiso 1 1 calc R
H25B H 0.2952 0.1618 0.0497 0.044 Uiso 1 1 calc R

loop_
_atom_site_aniso_label
_atom_site_aniso_U_11
_atom_site_aniso_U_22
_atom_site_aniso_U_33
_atom_site_aniso_U_23
_atom_site_aniso_U_13
_atom_site_aniso_U_12
Ti1 0.0201(2) 0.0156(3) 0.0243(3) 0.000 0.0024(2) 0.000
N1 0.0262(9) 0.0195(10) 0.0245(10) -0.0031(10) -0.0005(8) 0.0016(7)
C1 0.0263(11) 0.0151(14) 0.0240(12) 0.0033(10) 0.0012(9) 0.0037(9)
C2 0.0294(12) 0.0178(14) 0.0306(13) -0.0022(11) 0.0020(10) 0.0000(10)
C3 0.0415(14) 0.0201(16) 0.0272(13) -0.0022(10) 0.0007(10) -0.0064(10)
C4 0.0415(13) 0.0169(14) 0.0291(13) -0.0061(12) 0.0060(10) -0.0002(11)
C5 0.0339(13) 0.0156(13) 0.0259(12) 0.0011(10) 0.0053(10) 0.0031(10)
C6 0.0352(14) 0.0269(17) 0.0370(15) -0.0016(12) 0.0066(11) 0.0087(11)
C7 0.0288(13) 0.0401(18) 0.0354(15) 0.0018(13) 0.0052(10) 0.0089(11)
C8 0.0294(12) 0.0363(17) 0.0354(14) 0.0009(13) -0.0006(10) 0.0026(11)
C9 0.0294(11) 0.0221(15) 0.0272(13) -0.0027(11) -0.0001(9) 0.0039(10)
C10 0.0309(12) 0.0157(13) 0.0226(12) 0.0031(10) -0.0005(9) 0.0033(9)
C11 0.0225(11) 0.0210(14) 0.0256(12) -0.0069(10) -0.0001(9) -0.0034(9)
C12 0.0295(11) 0.0235(14) 0.0198(11) -0.0047(11) 0.0004(9) -0.0027(10)
C13 0.0315(12) 0.0280(17) 0.0246(12) -0.0057(12) 0.0071(10) -0.0056(10)
C14 0.0259(13) 0.0268(16) 0.0358(14) -0.0144(12) 0.0062(10) 0.0024(10)
C15 0.0271(11) 0.0154(14) 0.0326(13) -0.0061(11) 0.0010(10) -0.0001(9)
C16 0.0211(11) 0.0201(14) 0.0268(13) -0.0059(10) 0.0020(9) -0.0022(9)
C17 0.0280(12) 0.0183(14) 0.0367(15) 0.0053(11) -0.0002(10) -0.0042(10)
C18 0.0309(13) 0.0200(15) 0.0497(17) -0.0076(12) 0.0078(11) -0.0007(10)
C19 0.0363(13) 0.0328(17) 0.0323(15) -0.0126(12) 0.0039(11) -0.0089(11)
C20 0.0331(12) 0.0343(17) 0.0245(13) 0.0027(12) 0.0024(10) -0.0027(11)
C21 0.0266(12) 0.0217(14) 0.0297(13) 0.0011(11) 0.0006(10) 0.0003(9)
C22 0.0256(12) 0.0309(17) 0.0360(15) -0.0028(12) -0.0001(10) 0.0011(10)
C23 0.0241(11) 0.0334(16) 0.0370(14) -0.0039(12) 0.0020(10) -0.0072(11)
C24 0.0319(13) 0.0328(17) 0.0373(16) 0.0027(12) 0.0032(11) -0.0100(11)
C25 0.0324(13) 0.0381(18) 0.0388(16) -0.0064(13) -0.0004(11) -0.0073(11)

loop_
_atom_type_symbol
_atom_type_description
_atom_type_scat_dispersion_real
_atom_type_scat_dispersion_imag
_atom_type_scat_source
C C 0.0033 0.0016 'International Tables Vol C Tables 4.2.6.8 and 6.1.1.4'
H H 0.0000 0.0000 'International Tables Vol C Tables 4.2.6.8 and 6.1.1.4'
N N 0.0061 0.0033 'International Tables Vol C Tables 4.2.6.8 and 6.1.1.4'
Ti Ti 0.2776 0.4457 'International Tables Vol C Tables 4.2.6.8 and 6.1.1.4'

loop_
_geom_angle_atom_site_label_1
_geom_angle_atom_site_label_2
_geom_angle_atom_site_label_3
_geom_angle
_geom_angle_site_symmetry_1
_geom_angle_site_symmetry_3
N1 Ti1 N1 98.24(10) . 4_655
N1 Ti1 C14 95.09(8) . 4_655
N1 Ti1 C14 132.46(8) 4_655 4_655
N1 Ti1 C14 132.46(8) . .
N1 Ti1 C14 95.09(8) 4_655 .
C14 Ti1 C14 108.60(13) 4_655 .
N1 Ti1 C13 80.49(8) . 4_655
N1 Ti1 C13 104.30(8) 4_655 4_655
C14 Ti1 C13 34.19(9) 4_655 4_655
C14 Ti1 C13 138.96(10) . 4_655
N1 Ti1 C13 104.30(8) . .
N1 Ti1 C13 80.49(8) 4_655 .
C14 Ti1 C13 138.96(10) 4_655 .
C14 Ti1 C13 34.19(9) . .
C13 Ti1 C13 172.83(13) 4_655 .
N1 Ti1 C15 115.52(7) . .
N1 Ti1 C15 129.34(7) 4_655 .
C14 Ti1 C15 82.93(9) 4_655 .
C14 Ti1 C15 34.27(8) . .
C13 Ti1 C15 117.12(9) 4_655 .
C13 Ti1 C15 56.11(8) . .
N1 Ti1 C15 129.34(7) . 4_655
N1 Ti1 C15 115.52(7) 4_655 4_655
C14 Ti1 C15 34.27(8) 4_655 4_655
C14 Ti1 C15 82.93(9) . 4_655
C13 Ti1 C15 56.11(8) 4_655 4_655
C13 Ti1 C15 117.12(9) . 4_655
C15 Ti1 C15 71.14(12) . 4_655
N1 Ti1 C12 76.15(8) . .
N1 Ti1 C12 102.65(8) 4_655 .
C14 Ti1 C12 124.85(8) 4_655 .
C14 Ti1 C12 56.42(9) . .
C13 Ti1 C12 146.42(7) 4_655 .
C13 Ti1 C12 33.79(8) . .
C15 Ti1 C12 55.44(9) . .
C15 Ti1 C12 126.35(9) 4_655 .
N1 Ti1 C12 102.65(8) . 4_655
N1 Ti1 C12 76.14(8) 4_655 4_655
C14 Ti1 C12 56.42(9) 4_655 4_655
C14 Ti1 C12 124.85(8) . 4_655
C13 Ti1 C12 33.79(8) 4_655 4_655
C13 Ti1 C12 146.42(7) . 4_655
C15 Ti1 C12 126.35(9) . 4_655
C15 Ti1 C12 55.44(9) 4_655 4_655
C12 Ti1 C12 178.21(13) . 4_655
N1 Ti1 C11 82.36(7) . .
N1 Ti1 C11 135.40(8) 4_655 .
C14 Ti1 C11 91.46(9) 4_655 .
C14 Ti1 C11 57.18(8) . .
C13 Ti1 C11 119.56(8) 4_655 .
C13 Ti1 C11 56.72(8) . .
C15 Ti1 C11 33.70(7) . .
C15 Ti1 C11 96.44(8) 4_655 .
C12 Ti1 C11 33.82(8) . .
C12 Ti1 C11 147.63(8) 4_655 .
N1 Ti1 C11 135.40(8) . 4_655
N1 Ti1 C11 82.36(7) 4_655 4_655
C14 Ti1 C11 57.18(8) 4_655 4_655
C14 Ti1 C11 91.46(9) . 4_655
C13 Ti1 C11 56.72(8) 4_655 4_655
C13 Ti1 C11 119.56(8) . 4_655
C15 Ti1 C11 96.44(8) . 4_655
C15 Ti1 C11 33.70(7) 4_655 4_655
C12 Ti1 C11 147.63(8) . 4_655
C12 Ti1 C11 33.82(8) 4_655 4_655
C11 Ti1 C11 127.48(11) . 4_655
C1 N1 Ti1 133.70(15) . .
N1 C1 C2 120.88(19) . .
N1 C1 C10 120.97(19) . .
C2 C1 C10 118.2(2) . .
C1 C2 C3 121.3(2) . .
C4 C3 C2 121.1(2) . .
C3 C4 C5 120.3(2) . .
C4 C5 C10 119.4(2) . .
C4 C5 C6 121.7(2) . .
C10 C5 C6 118.8(2) . .
C7 C6 C5 121.5(2) . .
C6 C7 C8 120.0(2) . .
C9 C8 C7 120.5(2) . .
C8 C9 C10 121.5(2) . .
C5 C10 C9 117.7(2) . .
C5 C10 C1 119.6(2) . .
C9 C10 C1 122.6(2) . .
C15 C11 C12 105.38(19) . .
C15 C11 C16 125.7(2) . .
C12 C11 C16 128.8(2) . .
C15 C11 Ti1 71.71(12) . .
C12 C11 Ti1 71.96(12) . .
C16 C11 Ti1 123.66(15) . .
C13 C12 C11 109.6(2) . .
C13 C12 Ti1 72.00(14) . .
C11 C12 Ti1 74.22(13) . .
C14 C13 C12 107.8(2) . .
C14 C13 Ti1 71.32(14) . .
C12 C13 Ti1 74.22(13) . .
C13 C14 C15 107.7(2) . .
C13 C14 Ti1 74.49(14) . .
C15 C14 Ti1 75.24(13) . .
C14 C15 C11 109.5(2) . .
C14 C15 Ti1 70.48(13) . .
C11 C15 Ti1 74.59(13) . .
C11 C16 C21 112.71(19) . .
C11 C16 C17 112.79(18) . .
C21 C16 C17 108.40(18) . .
C18 C17 C24 108.7(2) . .
C18 C17 C16 110.1(2) . .
C24 C17 C16 108.78(19) . .
C19 C18 C17 109.7(2) . .
C18 C19 C20 109.7(2) . .
C18 C19 C25 109.1(2) . .
C20 C19 C25 109.8(2) . .
C19 C20 C21 109.5(2) . .
C22 C21 C20 109.04(19) . .
C22 C21 C16 110.49(19) . .
C20 C21 C16 109.32(19) . .
C23 C22 C21 109.84(19) . .
C25 C23 C24 109.5(2) . .
C25 C23 C22 109.5(2) . .
C24 C23 C22 108.7(2) . .
C23 C24 C17 110.5(2) . .
C23 C25 C19 109.8(2) . .

loop_
_geom_bond_atom_site_label_1
_geom_bond_atom_site_label_2
_geom_bond_distance
_geom_bond_site_symmetry_2
Ti1 N1 2.0407(17) .
Ti1 N1 2.0407(17) 4_655
Ti1 C14 2.367(2) 4_655
Ti1 C14 2.367(2) .
Ti1 C13 2.408(2) 4_655
Ti1 C13 2.408(2) .
Ti1 C15 2.429(2) .
Ti1 C15 2.429(2) 4_655
Ti1 C12 2.437(2) .
Ti1 C12 2.437(2) 4_655
Ti1 C11 2.466(2) .
Ti1 C11 2.466(2) 4_655
N1 C1 1.384(3) .
C1 C2 1.391(3) .
C1 C10 1.456(3) .
C2 C3 1.404(3) .
C3 C4 1.372(3) .
C4 C5 1.417(3) .
C5 C10 1.421(3) .
C5 C6 1.436(3) .
C6 C7 1.363(4) .
C7 C8 1.398(4) .
C8 C9 1.379(3) .
C9 C10 1.428(3) .
C11 C15 1.419(3) .
C11 C12 1.426(3) .
C11 C16 1.524(3) .
C12 C13 1.408(3) .
C13 C14 1.404(4) .
C14 C15 1.414(3) .
C16 C21 1.545(3) .
C16 C17 1.551(3) .
C17 C18 1.536(4) .
C17 C24 1.547(3) .
C18 C19 1.530(4) .
C19 C20 1.534(4) .
C19 C25 1.537(3) .
C20 C21 1.537(3) .
C21 C22 1.536(3) .
C22 C23 1.536(4) .
C23 C25 1.524(4) .
C23 C24 1.528(4) .

loop_
_geom_torsion_atom_site_label_1
_geom_torsion_atom_site_label_2
_geom_torsion_atom_site_label_3
_geom_torsion_atom_site_label_4
_geom_torsion
_geom_torsion_site_symmetry_1
N1 Ti1 N1 C1 -63.08(18) 4_655
C14 Ti1 N1 C1 71.2(2) 4_655
C14 Ti1 N1 C1 -167.80(18) .
C13 Ti1 N1 C1 40.2(2) 4_655
C13 Ti1 N1 C1 -145.3(2) .
C15 Ti1 N1 C1 155.76(19) .
C15 Ti1 N1 C1 69.9(2) 4_655
C12 Ti1 N1 C1 -164.2(2) .
C12 Ti1 N1 C1 14.5(2) 4_655
C11 Ti1 N1 C1 162.0(2) .
C11 Ti1 N1 C1 24.4(2) 4_655
Ti1 N1 C1 C2 32.9(3) .
Ti1 N1 C1 C10 -146.55(18) .
N1 C1 C2 C3 -178.5(2) .
C10 C1 C2 C3 0.9(3) .
C1 C2 C3 C4 -2.2(4) .
C2 C3 C4 C5 1.9(4) .
C3 C4 C5 C10 -0.4(4) .
C3 C4 C5 C6 177.2(2) .
C4 C5 C6 C7 -175.8(2) .
C10 C5 C6 C7 1.7(4) .
C5 C6 C7 C8 0.4(4) .
C6 C7 C8 C9 -2.0(4) .
C7 C8 C9 C10 1.4(4) .
C4 C5 C10 C9 175.3(2) .
C6 C5 C10 C9 -2.3(3) .
C4 C5 C10 C1 -0.9(3) .
C6 C5 C10 C1 -178.5(2) .
C8 C9 C10 C5 0.8(4) .
C8 C9 C10 C1 176.8(2) .
N1 C1 C10 C5 -180.0(2) .
C2 C1 C10 C5 0.6(3) .
N1 C1 C10 C9 4.0(3) .
C2 C1 C10 C9 -175.4(2) .
N1 Ti1 C11 C15 -169.87(14) .
N1 Ti1 C11 C15 96.12(16) 4_655
C14 Ti1 C11 C15 -74.92(14) 4_655
C14 Ti1 C11 C15 36.37(14) .
C13 Ti1 C11 C15 -95.40(15) 4_655
C13 Ti1 C11 C15 77.42(14) .
C15 Ti1 C11 C15 -40.92(17) 4_655
C12 Ti1 C11 C15 113.66(19) .
C12 Ti1 C11 C15 -68.26(19) 4_655
C11 Ti1 C11 C15 -26.50(12) 4_655
N1 Ti1 C11 C12 76.47(14) .
N1 Ti1 C11 C12 -17.54(18) 4_655
C14 Ti1 C11 C12 171.41(14) 4_655
C14 Ti1 C11 C12 -77.30(15) .
C13 Ti1 C11 C12 150.94(14) 4_655
C13 Ti1 C11 C12 -36.25(14) .
C15 Ti1 C11 C12 -113.66(19) .
C15 Ti1 C11 C12 -154.58(14) 4_655
C12 Ti1 C11 C12 178.08(14) 4_655
C11 Ti1 C11 C12 -140.16(14) 4_655
N1 Ti1 C11 C16 -48.66(18) .
N1 Ti1 C11 C16 -142.67(16) 4_655
C14 Ti1 C11 C16 46.28(19) 4_655
C14 Ti1 C11 C16 157.6(2) .
C13 Ti1 C11 C16 25.8(2) 4_655
C13 Ti1 C11 C16 -161.4(2) .
C15 Ti1 C11 C16 121.2(2) .
C15 Ti1 C11 C16 80.28(18) 4_655
C12 Ti1 C11 C16 -125.1(2) .
C12 Ti1 C11 C16 52.9(3) 4_655
C11 Ti1 C11 C16 94.71(18) 4_655
C15 C11 C12 C13 -0.6(3) .
C16 C11 C12 C13 -177.1(2) .
Ti1 C11 C12 C13 63.81(17) .
C15 C11 C12 Ti1 -64.42(15) .
C16 C11 C12 Ti1 119.1(2) .
N1 Ti1 C12 C13 145.71(16) .
N1 Ti1 C12 C13 50.21(16) 4_655
C14 Ti1 C12 C13 -127.75(16) 4_655
C14 Ti1 C12 C13 -37.51(14) .
C13 Ti1 C12 C13 -167.1(2) 4_655
C15 Ti1 C12 C13 -79.16(16) .
C15 Ti1 C12 C13 -85.30(17) 4_655
C11 Ti1 C12 C13 -117.3(2) .
C11 Ti1 C12 C13 -45.5(2) 4_655
N1 Ti1 C12 C11 -97.02(13) .
N1 Ti1 C12 C11 167.47(13) 4_655
C14 Ti1 C12 C11 -10.48(17) 4_655
C14 Ti1 C12 C11 79.76(15) .
C13 Ti1 C12 C11 -49.8(2) 4_655
C13 Ti1 C12 C11 117.3(2) .
C15 Ti1 C12 C11 38.10(12) .
C15 Ti1 C12 C11 31.97(16) 4_655
C11 Ti1 C12 C11 71.8(2) 4_655
C11 C12 C13 C14 -1.3(3) .
Ti1 C12 C13 C14 63.90(17) .
C11 C12 C13 Ti1 -65.22(16) .
N1 Ti1 C13 C14 -149.83(13) .
N1 Ti1 C13 C14 114.01(14) 4_655
C14 Ti1 C13 C14 -34.2(2) 4_655
C15 Ti1 C13 C14 -38.47(13) .
C15 Ti1 C13 C14 0.12(15) 4_655
C12 Ti1 C13 C14 -115.5(2) .
C12 Ti1 C13 C14 67.7(2) 4_655
C11 Ti1 C13 C14 -79.19(15) .
C11 Ti1 C13 C14 38.48(16) 4_655
N1 Ti1 C13 C12 -34.36(16) .
N1 Ti1 C13 C12 -130.52(16) 4_655
C14 Ti1 C13 C12 81.26(19) 4_655
C14 Ti1 C13 C12 115.5(2) .
C15 Ti1 C13 C12 77.00(16) .
C15 Ti1 C13 C12 115.59(15) 4_655
C12 Ti1 C13 C12 -176.8(2) 4_655
C11 Ti1 C13 C12 36.28(14) .
C11 Ti1 C13 C12 153.96(15) 4_655
C12 C13 C14 C15 2.7(3) .
Ti1 C13 C14 C15 68.55(17) .
C12 C13 C14 Ti1 -65.81(17) .
N1 Ti1 C14 C13 41.30(17) .
N1 Ti1 C14 C13 -64.76(14) 4_655
C14 Ti1 C14 C13 157.08(15) 4_655
C13 Ti1 C14 C13 176.55(7) 4_655
C15 Ti1 C14 C13 113.5(2) .
C15 Ti1 C14 C13 -179.89(14) 4_655
C12 Ti1 C14 C13 37.06(13) .
C12 Ti1 C14 C13 -141.40(14) 4_655
C11 Ti1 C14 C13 77.73(14) .
C11 Ti1 C14 C13 -147.22(13) 4_655
N1 Ti1 C14 C15 -72.18(17) .
N1 Ti1 C14 C15 -178.24(14) 4_655
C14 Ti1 C14 C15 43.59(12) 4_655
C13 Ti1 C14 C15 63.07(18) 4_655
C13 Ti1 C14 C15 -113.5(2) .
C15 Ti1 C14 C15 66.63(16) 4_655
C12 Ti1 C14 C15 -76.42(15) .
C12 Ti1 C14 C15 105.11(15) 4_655
C11 Ti1 C14 C15 -35.75(13) .
C11 Ti1 C14 C15 99.30(15) 4_655
C13 C14 C15 C11 -3.2(3) .
Ti1 C14 C15 C11 64.85(17) .
C13 C14 C15 Ti1 -68.04(17) .
C12 C11 C15 C14 2.3(3) .
C16 C11 C15 C14 179.0(2) .
Ti1 C11 C15 C14 -62.26(17) .
C12 C11 C15 Ti1 64.58(15) .
C16 C11 C15 Ti1 -118.8(2) .
N1 Ti1 C15 C14 128.90(14) .
N1 Ti1 C15 C14 2.27(18) 4_655
C14 Ti1 C15 C14 -138.81(13) 4_655
C13 Ti1 C15 C14 -138.88(14) 4_655
C13 Ti1 C15 C14 38.37(14) .
C15 Ti1 C15 C14 -105.70(16) 4_655
C12 Ti1 C15 C14 79.52(15) .
C12 Ti1 C15 C14 -100.37(16) 4_655
C11 Ti1 C15 C14 117.8(2) .
C11 Ti1 C15 C14 -83.12(15) 4_655
N1 Ti1 C15 C11 11.14(16) .
N1 Ti1 C15 C11 -115.49(13) 4_655
C14 Ti1 C15 C11 103.43(14) 4_655
C14 Ti1 C15 C11 -117.8(2) .
C13 Ti1 C15 C11 103.36(14) 4_655
C13 Ti1 C15 C11 -79.39(15) .
C15 Ti1 C15 C11 136.54(17) 4_655
C12 Ti1 C15 C11 -38.24(13) .
C12 Ti1 C15 C11 141.87(13) 4_655
C11 Ti1 C15 C11 159.13(10) 4_655
C15 C11 C16 C21 -146.5(2) .
C12 C11 C16 C21 29.3(3) .
Ti1 C11 C16 C21 122.68(19) .
C15 C11 C16 C17 -23.3(3) .
C12 C11 C16 C17 152.5(2) .
Ti1 C11 C16 C17 -114.16(19) .
C11 C16 C17 C18 -65.9(2) .
C21 C16 C17 C18 59.7(2) .
C11 C16 C17 C24 175.11(19) .
C21 C16 C17 C24 -59.4(2) .
C24 C17 C18 C19 59.7(3) .
C16 C17 C18 C19 -59.4(2) .
C17 C18 C19 C20 59.3(3) .
C17 C18 C19 C25 -61.0(3) .
C18 C19 C20 C21 -60.3(2) .
C25 C19 C20 C21 59.5(3) .
C19 C20 C21 C22 -59.7(3) .
C19 C20 C21 C16 61.2(2) .
C11 C16 C21 C22 -174.74(19) .
C17 C16 C21 C22 59.7(2) .
C11 C16 C21 C20 65.3(2) .
C17 C16 C21 C20 -60.3(2) .
C20 C21 C22 C23 60.1(3) .
C16 C21 C22 C23 -60.0(3) .
C21 C22 C23 C25 -60.2(3) .
C21 C22 C23 C24 59.4(3) .
C25 C23 C24 C17 59.0(3) .
C22 C23 C24 C17 -60.6(3) .
C18 C17 C24 C23 -58.8(3) .
C16 C17 C24 C23 61.1(3) .
C24 C23 C25 C19 -59.7(3) .
C22 C23 C25 C19 59.4(3) .
C18 C19 C25 C23 60.8(3) .
C20 C19 C25 C23 -59.5(3) .
